data_2013594
loop_
_publ_author_name
'Robinson, Paul D.'
'McLean, Aaron W.'
'Meyers, Cal Y.'

_publ_section_title
;
 <i>ap</i>-9-(<i>meta</i>-<i>tert</i>-Butylphenyl)fluorene
;
_journal_issue 10
_journal_name_full 'Acta Crystallographica Section C'
_journal_page_first o539
_journal_page_last o540
_journal_paper_doi 10.1107/S0108270103017797
_journal_volume 59
_journal_year 2003
_chemical_formula_iupac 'C23 H22'
_chemical_formula_moiety 'C23 H22'
_chemical_formula_sum 'C23 H22'
_chemical_formula_weight 298.41
_chemical_melting_point .3285E-305
_chemical_name_systematic
;
ap-9-(meta-tert-Butylphenyl)fluorene
;
_space_group_IT_number 14
_symmetry_cell_setting monoclinic
_symmetry_space_group_name_Hall '-P 2yn'
_symmetry_space_group_name_H-M 'P 1 21/n 1'
_atom_sites_solution_hydrogens geom
_atom_sites_solution_primary direct
_atom_sites_solution_secondary difmap
_cell_angle_alpha 90.00
_cell_angle_beta 100.17(2)
_cell_angle_gamma 90.00
_cell_formula_units_Z 4
_cell_length_a 10.069(3)
_cell_length_b 14.981(3)
_cell_length_c 11.714(3)
_cell_measurement_reflns_used 25
_cell_measurement_temperature 296
_cell_measurement_theta_max 20.7
_cell_measurement_theta_min 17.3
_cell_volume 1739.2(8)
_computing_cell_refinement 'MSC/AFC Diffractometer Control Software'
_computing_data_collection
;
MSC/AFC Diffractometer Control Software
(Molecular Structure Corporation, 1996)
;
_computing_data_reduction
;
 PROCESS in TEXSAN  (Molecular Structure Corporation, 1997)
;
_computing_molecular_graphics
;
ORTEP-3 for Windows (Farrugia, 1997) and PLATON (Spek, 2003)
;
_computing_publication_material
;
TEXSAN, SHELXL97, and PLATON
;
_computing_structure_refinement
;
LS in TEXSAN and
SHELXL97 (Sheldrick, 1997)
;
_computing_structure_solution 'SIR92 (Burla et al., 1989)'
_diffrn_ambient_temperature 296
_diffrn_measured_fraction_theta_full 1.000
_diffrn_measured_fraction_theta_max 1.000
_diffrn_measurement_device_type 'Rigaku AFC-5S diffractometer'
_diffrn_measurement_method \w
_diffrn_radiation_monochromator graphite
_diffrn_radiation_source 'fine-focus sealed tube'
_diffrn_radiation_type 'Mo K\a'
_diffrn_radiation_wavelength 0.71069
_diffrn_reflns_av_R_equivalents 0.013
_diffrn_reflns_av_sigmaI/netI 0.029
_diffrn_reflns_limit_h_max 11
_diffrn_reflns_limit_h_min 0
_diffrn_reflns_limit_k_max 17
_diffrn_reflns_limit_k_min 0
_diffrn_reflns_limit_l_max 13
_diffrn_reflns_limit_l_min -13
_diffrn_reflns_number 3263
_diffrn_reflns_theta_full 25.06
_diffrn_reflns_theta_max 25.06
_diffrn_reflns_theta_min 2.23
_diffrn_standards_decay_% 0.7
_diffrn_standards_interval_count 100
_diffrn_standards_number 3
_exptl_absorpt_coefficient_mu 0.064
_exptl_absorpt_correction_type none
_exptl_crystal_colour colorless
_exptl_crystal_density_diffrn 1.140
_exptl_crystal_density_meas ?
_exptl_crystal_description 'irregular fragment'
_exptl_crystal_F_000 640
_exptl_crystal_size_max 0.54
_exptl_crystal_size_mid 0.43
_exptl_crystal_size_min 0.33
_refine_diff_density_max 0.15
_refine_diff_density_min -0.14
_refine_ls_extinction_coef 0.0174(17)
_refine_ls_extinction_expression Fc^*^=kFc[1+0.001xFc^2^\l^3^/sin(2\q)]^-1/4^
_refine_ls_extinction_method SHELXL97
_refine_ls_goodness_of_fit_ref 1.04
_refine_ls_hydrogen_treatment constr
_refine_ls_matrix_type full
_refine_ls_number_parameters 212
_refine_ls_number_reflns 3080
_refine_ls_number_restraints 0
_refine_ls_restrained_S_all 1.04
_refine_ls_R_factor_all 0.071
_refine_ls_R_factor_gt 0.037
_refine_ls_shift/su_max 0.000
_refine_ls_shift/su_mean 0.000
_refine_ls_structure_factor_coef Fsqd
_refine_ls_weighting_details 'w=1/[\s^2^(Fo^2^)+(0.0483P)^2^+0.2217P] where P=(Fo^2^+2Fc^2^)/3'
_refine_ls_weighting_scheme calc
_refine_ls_wR_factor_gt 0.095
_refine_ls_wR_factor_ref 0.109
_reflns_number_gt 2043
_reflns_number_total 3080
_reflns_threshold_expression I>2\s(I)
_cod_data_source_file fr1435.cif
_cod_data_source_block I
_cod_depositor_comments
;
The following automatic conversions were performed:

'_exptl_crystal_density_meas' value 'not measured' was changed to '?'
- the value is perceived as not measured.

Automatic conversion script
Id: cif_fix_values 3008 2015-01-20 13:52:24Z robertas 
;
_cod_original_sg_symbol_H-M 'P 21/n'
_cod_database_code 2013594
_cod_database_fobs_code 2013594

loop_
_symmetry_equiv_pos_as_xyz
'x, y, z'
'-x+1/2, y+1/2, -z+1/2'
'-x, -y, -z'
'x-1/2, -y-1/2, z-1/2'

loop_
_atom_site_label
_atom_site_fract_x
_atom_site_fract_y
_atom_site_fract_z
_atom_site_U_iso_or_equiv
_atom_site_adp_type
_atom_site_calc_flag
_atom_site_refinement_flags
_atom_site_occupancy
_atom_site_disorder_assembly
_atom_site_disorder_group
_atom_site_type_symbol
C1 0.56269(17) 0.72208(12) 0.64909(16) 0.0574(5) Uani d . 1 . . C
C2 0.60468(19) 0.63648(13) 0.68187(18) 0.0684(5) Uani d . 1 . . C
C3 0.6701(2) 0.61937(13) 0.79321(18) 0.0694(5) Uani d . 1 . . C
C4 0.69446(17) 0.68630(12) 0.87458(16) 0.0596(5) Uani d . 1 . . C
C4A 0.65216(14) 0.77243(11) 0.84260(13) 0.0461(4) Uani d . 1 . . C
C4B 0.66489(14) 0.85634(11) 0.90815(13) 0.0451(4) Uani d . 1 . . C
C5 0.72398(16) 0.87472(13) 1.02220(14) 0.0560(5) Uani d . 1 . . C
C6 0.72343(18) 0.96137(13) 1.06173(16) 0.0628(5) Uani d . 1 . . C
C7 0.66601(18) 1.02865(13) 0.98982(16) 0.0629(5) Uani d . 1 . . C
C8 0.60713(16) 1.01129(12) 0.87584(15) 0.0546(4) Uani d . 1 . . C
C8A 0.60763(14) 0.92482(10) 0.83551(13) 0.0428(4) Uani d . 1 . . C
C9 0.55028(15) 0.88810(10) 0.71566(13) 0.0451(4) Uani d . 1 . . C
C9A 0.58670(15) 0.79027(11) 0.72969(14) 0.0456(4) Uani d . 1 . . C
C10 0.40089(15) 0.90825(10) 0.68014(12) 0.0424(4) Uani d . 1 . . C
C11 0.30464(14) 0.85460(10) 0.71907(12) 0.0415(4) Uani d . 1 . . C
C12 0.16780(15) 0.87381(10) 0.69501(13) 0.0438(4) Uani d . 1 . . C
C13 0.12901(17) 0.95011(11) 0.62963(14) 0.0548(4) Uani d . 1 . . C
C14 0.22205(18) 1.00394(12) 0.59070(15) 0.0609(5) Uani d . 1 . . C
C15 0.35826(17) 0.98303(11) 0.61511(14) 0.0544(4) Uani d . 1 . . C
C16 0.06130(15) 0.81638(11) 0.73881(15) 0.0517(4) Uani d . 1 . . C
C17 0.12213(19) 0.73680(12) 0.81064(18) 0.0688(5) Uani d . 1 . . C
C18 -0.0126(2) 0.87343(14) 0.8162(2) 0.0805(6) Uani d . 1 . . C
C19 -0.0402(2) 0.78058(14) 0.63534(19) 0.0793(6) Uani d . 1 . . C
H1 0.5189 0.7336 0.5738 0.069 Uiso calc R 1 . . H
H2 0.5887 0.5902 0.6284 0.082 Uiso calc R 1 . . H
H3 0.6982 0.5615 0.8137 0.083 Uiso calc R 1 . . H
H4 0.7385 0.6741 0.9496 0.072 Uiso calc R 1 . . H
H5 0.7632 0.8293 1.0710 0.067 Uiso calc R 1 . . H
H6 0.7624 0.9744 1.1379 0.075 Uiso calc R 1 . . H
H7 0.6666 1.0867 1.0180 0.075 Uiso calc R 1 . . H
H8 0.5681 1.0570 0.8276 0.066 Uiso calc R 1 . . H
H9 0.5992 0.9146 0.6588 0.054 Uiso calc R 1 . . H
H11 0.3333 0.8041 0.7628 0.050 Uiso calc R 1 . . H
H13 0.0380 0.9650 0.6119 0.066 Uiso calc R 1 . . H
H14 0.1935 1.0547 0.5477 0.073 Uiso calc R 1 . . H
H15 0.4207 1.0193 0.5877 0.065 Uiso calc R 1 . . H
H17A 0.1830 0.7577 0.8778 0.103 Uiso calc R 1 . . H
H17B 0.1704 0.7000 0.7647 0.103 Uiso calc R 1 . . H
H17C 0.0514 0.7025 0.8347 0.103 Uiso calc R 1 . . H
H18A -0.0781 0.8374 0.8454 0.121 Uiso calc R 1 . . H
H18B -0.0574 0.9221 0.7718 0.121 Uiso calc R 1 . . H
H18C 0.0512 0.8966 0.8800 0.121 Uiso calc R 1 . . H
H19A 0.0065 0.7453 0.5866 0.119 Uiso calc R 1 . . H
H19B -0.0843 0.8298 0.5916 0.119 Uiso calc R 1 . . H
H19C -0.1063 0.7443 0.6633 0.119 Uiso calc R 1 . . H

loop_
_atom_site_aniso_label
_atom_site_aniso_U_11
_atom_site_aniso_U_22
_atom_site_aniso_U_33
_atom_site_aniso_U_12
_atom_site_aniso_U_13
_atom_site_aniso_U_23
C1 0.0481(10) 0.0711(12) 0.0530(10) -0.0008(9) 0.0091(8) -0.0130(9)
C2 0.0642(12) 0.0629(12) 0.0795(14) 0.0007(10) 0.0165(10) -0.0231(10)
C3 0.0692(13) 0.0550(11) 0.0841(14) 0.0087(9) 0.0141(11) -0.0026(10)
C4 0.0565(11) 0.0601(11) 0.0619(11) 0.0062(9) 0.0096(9) 0.0034(9)
C4A 0.0354(8) 0.0555(10) 0.0481(9) -0.0006(7) 0.0097(7) -0.0007(7)
C4B 0.0331(8) 0.0573(10) 0.0453(9) -0.0041(7) 0.0081(6) -0.0019(7)
C5 0.0465(9) 0.0738(12) 0.0459(9) -0.0028(9) 0.0029(7) 0.0011(9)
C6 0.0563(11) 0.0794(14) 0.0512(10) -0.0136(10) 0.0052(8) -0.0158(10)
C7 0.0590(11) 0.0627(12) 0.0668(12) -0.0153(9) 0.0106(9) -0.0173(10)
C8 0.0475(9) 0.0541(10) 0.0618(11) -0.0089(8) 0.0084(8) -0.0011(8)
C8A 0.0318(8) 0.0521(9) 0.0447(8) -0.0083(7) 0.0071(6) -0.0022(7)
C9 0.0400(8) 0.0549(10) 0.0411(8) -0.0058(7) 0.0096(6) 0.0031(7)
C9A 0.0339(8) 0.0555(10) 0.0488(9) -0.0019(7) 0.0109(7) -0.0049(7)
C10 0.0422(8) 0.0477(9) 0.0357(8) -0.0020(7) 0.0021(6) -0.0008(7)
C11 0.0415(8) 0.0417(8) 0.0399(8) 0.0014(7) 0.0032(6) 0.0018(6)
C12 0.0410(8) 0.0450(9) 0.0430(8) 0.0015(7) 0.0012(6) -0.0049(7)
C13 0.0446(9) 0.0556(10) 0.0582(10) 0.0060(8) -0.0078(8) 0.0019(8)
C14 0.0648(11) 0.0509(10) 0.0595(11) 0.0019(9) -0.0091(9) 0.0135(8)
C15 0.0574(10) 0.0534(10) 0.0491(9) -0.0088(8) 0.0006(8) 0.0097(8)
C16 0.0389(9) 0.0510(10) 0.0648(11) -0.0022(7) 0.0082(7) -0.0031(8)
C17 0.0593(11) 0.0676(12) 0.0831(14) -0.0053(9) 0.0225(10) 0.0157(10)
C18 0.0642(13) 0.0759(14) 0.1106(17) -0.0016(11) 0.0405(12) -0.0098(12)
C19 0.0587(12) 0.0773(14) 0.0946(15) -0.0183(10) -0.0065(11) -0.0040(12)

loop_
_atom_type_symbol
_atom_type_description
_atom_type_scat_dispersion_real
_atom_type_scat_dispersion_imag
_atom_type_scat_source
C C 0.0033 0.0016 'International Tables Vol C Tables 4.2.6.8 and 6.1.1.4'
H H 0.0000 0.0000 'International Tables Vol C Tables 4.2.6.8 and 6.1.1.4'

loop_
_geom_angle_atom_site_label_1
_geom_angle_atom_site_label_2
_geom_angle_atom_site_label_3
_geom_angle
_geom_angle_publ_flag
C9A C1 C2 119.16(17) no
C3 C2 C1 120.46(18) no
C4 C3 C2 121.18(18) no
C3 C4 C4A 118.77(17) no
C4 C4A C9A 120.30(15) no
C4 C4A C4B 131.33(15) no
C9A C4A C4B 108.36(14) no
C5 C4B C8A 120.16(15) no
C5 C4B C4A 130.96(15) no
C8A C4B C4A 108.86(13) no
C6 C5 C4B 118.86(17) no
C7 C6 C5 120.74(17) no
C6 C7 C8 120.98(17) no
C8A C8 C7 118.64(17) no
C8 C8A C4B 120.61(14) no
C8 C8A C9 129.13(14) no
C4B C8A C9 110.25(13) no
C9A C9 C10 115.58(12) no
C9A C9 C8A 101.81(12) no
C10 C9 C8A 112.13(12) no
C1 C9A C4A 120.12(16) no
C1 C9A C9 129.18(15) no
C4A C9A C9 110.69(13) no
C15 C10 C11 118.78(14) no
C15 C10 C9 120.61(14) no
C11 C10 C9 120.48(13) no
C10 C15 C14 119.82(15) no
C13 C14 C15 120.44(16) no
C14 C13 C12 121.52(15) no
C11 C12 C13 117.00(14) no
C11 C12 C16 122.98(14) no
C13 C12 C16 120.00(14) no
C12 C11 C10 122.42(14) no
C17 C16 C18 107.44(16) no
C17 C16 C12 112.78(13) no
C18 C16 C12 109.09(14) no
C17 C16 C19 107.99(15) no
C18 C16 C19 109.65(16) no
C12 C16 C19 109.83(15) no
C9A C1 H1 120.4 no
C2 C1 H1 120.4 no
C3 C2 H2 119.8 no
C1 C2 H2 119.8 no
C4 C3 H3 119.4 no
C2 C3 H3 119.4 no
C3 C4 H4 120.6 no
C4A C4 H4 120.6 no
C6 C5 H5 120.6 no
C4B C5 H5 120.6 no
C7 C6 H6 119.6 no
C5 C6 H6 119.6 no
C6 C7 H7 119.5 no
C8 C7 H7 119.5 no
C8A C8 H8 120.7 no
C7 C8 H8 120.7 no
C9A C9 H9 109.0 no
C10 C9 H9 109.0 no
C8A C9 H9 109.0 no
C10 C15 H15 120.1 no
C14 C15 H15 120.1 no
C13 C14 H14 119.8 no
C15 C14 H14 119.8 no
C14 C13 H13 119.2 no
C12 C13 H13 119.2 no
C12 C11 H11 118.8 no
C10 C11 H11 118.8 no
C16 C17 H17A 109.5 no
C16 C17 H17B 109.5 no
H17A C17 H17B 109.5 no
C16 C17 H17C 109.5 no
H17A C17 H17C 109.5 no
H17B C17 H17C 109.5 no
C16 C18 H18A 109.5 no
C16 C18 H18B 109.5 no
H18A C18 H18B 109.5 no
C16 C18 H18C 109.5 no
H18A C18 H18C 109.5 no
H18B C18 H18C 109.5 no
C16 C19 H19A 109.5 no
C16 C19 H19B 109.5 no
H19A C19 H19B 109.5 no
C16 C19 H19C 109.5 no
H19A C19 H19C 109.5 no
H19B C19 H19C 109.5 no

loop_
_geom_bond_atom_site_label_1
_geom_bond_atom_site_label_2
_geom_bond_site_symmetry_2
_geom_bond_distance
_geom_bond_publ_flag
C1 C9A . 1.383(2) no
C1 C2 . 1.383(3) no
C2 C3 . 1.377(3) no
C3 C4 . 1.375(2) no
C4 C4A . 1.389(2) no
C4A C9A . 1.396(2) no
C4A C4B . 1.467(2) no
C4B C5 . 1.391(2) no
C4B C8A . 1.391(2) no
C5 C6 . 1.379(2) no
C6 C7 . 1.374(3) no
C7 C8 . 1.387(2) no
C8 C8A . 1.379(2) no
C8A C9 . 1.523(2) no
C9 C9A . 1.513(2) no
C9 C10 . 1.519(2) no
C10 C15 . 1.380(2) no
C10 C11 . 1.396(2) no
C15 C14 . 1.386(2) no
C14 C13 . 1.374(2) no
C13 C12 . 1.393(2) no
C12 C11 . 1.387(2) no
C12 C16 . 1.532(2) no
C16 C17 . 1.524(2) no
C16 C18 . 1.532(2) no
C16 C19 . 1.538(2) no
C1 H1 . 0.9300 no
C2 H2 . 0.9300 no
C3 H3 . 0.9300 no
C4 H4 . 0.9300 no
C5 H5 . 0.9300 no
C6 H6 . 0.9300 no
C7 H7 . 0.9300 no
C8 H8 . 0.9300 no
C9 H9 . 0.9800 no
C15 H15 . 0.9300 no
C14 H14 . 0.9300 no
C13 H13 . 0.9300 no
C11 H11 . 0.9300 no
C17 H17A . 0.9600 no
C17 H17B . 0.9600 no
C17 H17C . 0.9600 no
C18 H18A . 0.9600 no
C18 H18B . 0.9600 no
C18 H18C . 0.9600 no
C19 H19A . 0.9600 no
C19 H19B . 0.9600 no
C19 H19C . 0.9600 no

loop_
_geom_torsion_atom_site_label_1
_geom_torsion_atom_site_label_2
_geom_torsion_atom_site_label_3
_geom_torsion_atom_site_label_4
_geom_torsion
_geom_torsion_publ_flag
C9A C1 C2 C3 -0.3(3) no
C1 C2 C3 C4 0.4(3) no
C2 C3 C4 C4A -0.2(3) no
C3 C4 C4A C9A -0.3(2) no
C3 C4 C4A C4B -179.12(16) no
C4 C4A C4B C5 0.4(3) no
C9A C4A C4B C5 -178.58(15) no
C4 C4A C4B C8A 178.88(16) no
C9A C4A C4B C8A -0.06(16) no
C8A C4B C5 C6 0.6(2) no
C4A C4B C5 C6 179.01(16) no
C4B C5 C6 C7 -0.2(3) no
C5 C6 C7 C8 0.0(3) no
C6 C7 C8 C8A -0.2(3) no
C7 C8 C8A C4B 0.6(2) no
C7 C8 C8A C9 179.84(14) no
C5 C4B C8A C8 -0.8(2) no
C4A C4B C8A C8 -179.55(14) no
C5 C4B C8A C9 179.81(13) no
C4A C4B C8A C9 1.11(16) no
C8 C8A C9 C9A 179.12(15) no
C4B C8A C9 C9A -1.61(15) no
C8 C8A C9 C10 -56.7(2) no
C4B C8A C9 C10 122.52(14) no
C2 C1 C9A C4A -0.2(2) no
C2 C1 C9A C9 -179.51(16) no
C4 C4A C9A C1 0.5(2) no
C4B C4A C9A C1 179.53(14) no
C4 C4A C9A C9 179.90(14) no
C4B C4A C9A C9 -1.02(16) no
C10 C9 C9A C1 59.2(2) no
C8A C9 C9A C1 -179.04(15) no
C10 C9 C9A C4A -120.20(14) no
C8A C9 C9A C4A 1.58(15) no
C9A C9 C10 C15 -150.03(15) no
C8A C9 C10 C15 93.89(17) no
C9A C9 C10 C11 34.1(2) no
C8A C9 C10 C11 -81.92(17) no
C11 C10 C15 C14 0.6(2) no
C9 C10 C15 C14 -175.26(15) no
C10 C15 C14 C13 -0.8(3) no
C15 C14 C13 C12 0.5(3) no
C14 C13 C12 C11 0.0(2) no
C14 C13 C12 C16 178.86(16) no
C13 C12 C11 C10 -0.2(2) no
C16 C12 C11 C10 -178.98(14) no
C15 C10 C11 C12 -0.1(2) no
C9 C10 C11 C12 175.74(14) no
C11 C12 C16 C17 -0.1(2) no
C13 C12 C16 C17 -178.87(15) no
C11 C12 C16 C18 119.20(17) no
C13 C12 C16 C18 -59.6(2) no
C11 C12 C16 C19 -120.60(17) no
C13 C12 C16 C19 60.6(2) no

loop_
_cod_related_entry_id
_cod_related_entry_database
_cod_related_entry_code
1 ChemSpider 21134453
